data_4000050
loop_
_publ_author_name
'Valet, Murielle'
'Hoffman, David M.'

_publ_section_title
;
 Synthesis of Homoleptic Gallium Alkoxide Complexes and the Chemical Vapor
 Deposition of Gallium Oxide Films
;
_journal_coden_ASTM CMATEX
_journal_issue 6
_journal_name_full 'Chemistry of Materials'
_journal_page_first 2135
_journal_page_last 2143
_journal_paper_doi 10.1021/cm0014177
_journal_volume 13
_journal_year 2001
_chemical_formula_sum 'C36 H84 Ga4 O12'
_chemical_formula_weight 987.91
_space_group_IT_number 92
_symmetry_cell_setting tetragonal
_symmetry_space_group_name_Hall 'P 4abw 2nw'
_symmetry_space_group_name_H-M 'P 41 21 2'
_atom_sites_solution_hydrogens geom
_atom_sites_solution_primary direct
_atom_sites_solution_secondary difmap
_cell_angle_alpha 90.00
_cell_angle_beta 90.00
_cell_angle_gamma 90.00
_cell_formula_units_Z 4
_cell_length_a 12.5566(6)
_cell_length_b 12.5566(6)
_cell_length_c 32.0324(17)
_cell_measurement_reflns_used 6003
_cell_measurement_temperature 223(2)
_cell_measurement_theta_max 22.53
_cell_measurement_theta_min 1.74
_cell_volume 5050.5(4)
_diffrn_ambient_temperature 223(2)
_diffrn_detector_area_resol_mean 1K
_diffrn_measurement_device_type 'Siemens SMART CCD'
_diffrn_measurement_method CCD
_diffrn_radiation_monochromator graphite
_diffrn_radiation_source 'fine-focus sealed tube'
_diffrn_radiation_type MoK\a
_diffrn_radiation_wavelength 0.71073
_diffrn_reflns_av_R_equivalents 0.0518
_diffrn_reflns_av_sigmaI/netI 0.0168
_diffrn_reflns_limit_h_max 9
_diffrn_reflns_limit_h_min -9
_diffrn_reflns_limit_k_max 13
_diffrn_reflns_limit_k_min 0
_diffrn_reflns_limit_l_max 34
_diffrn_reflns_limit_l_min 0
_diffrn_reflns_number 21320
_diffrn_reflns_theta_max 22.53
_diffrn_reflns_theta_min 1.74
_diffrn_standards_decay_% 0.0
_exptl_absorpt_coefficient_mu 2.159
_exptl_absorpt_correction_T_max 0.8972
_exptl_absorpt_correction_T_min 0.7044
_exptl_absorpt_correction_type empirical
_exptl_absorpt_process_details ?
_exptl_crystal_colour Colorless
_exptl_crystal_density_diffrn 1.299
_exptl_crystal_density_method 'not measured'
_exptl_crystal_description Block
_exptl_crystal_F_000 2080
_exptl_crystal_size_max 0.30
_exptl_crystal_size_mid 0.25
_exptl_crystal_size_min 0.25
_refine_ls_abs_structure_details 'Flack H D (1983), Acta Cryst. A39, 876-881'
_refine_ls_abs_structure_Flack 0.506(19)
_refine_ls_extinction_coef 0.00011(7)
_refine_ls_extinction_expression Fc^*^=kFc[1+0.001xFc^2^\l^3^/sin(2\q)]^-1/4^
_refine_ls_extinction_method SHELXL
_refine_ls_goodness_of_fit_ref 1.060
_refine_ls_hydrogen_treatment mixed
_refine_ls_matrix_type full
_refine_ls_number_parameters 261
_refine_ls_number_reflns 3312
_refine_ls_number_restraints 14
_refine_ls_restrained_S_all 1.061
_refine_ls_R_factor_all 0.0353
_refine_ls_R_factor_gt 0.0280
_refine_ls_shift/su_max 0.185
_refine_ls_shift/su_mean 0.023
_refine_ls_structure_factor_coef Fsqd
_refine_ls_weighting_details 'calc w=1/[\s^2^(Fo^2^)+(0.0406P)^2^+4.1979P] where P=(Fo^2^+2Fc^2^)/3'
_refine_ls_weighting_scheme calc
_refine_ls_wR_factor_gt 0.0704
_refine_ls_wR_factor_ref 0.0759
_reflns_number_gt 2857
_reflns_number_total 3333
_reflns_threshold_expression >4sigma(I)
_cod_depositor_comments
;
The following automatic conversions were performed:
'_symmetry_cell_setting' value 'Tetragonal' changed to 'tetragonal'
according to '/home/saulius/struct/CIF-dictionaries/cif_core.dic'
dictionary named 'cif_core.dic' version 2.4.1 from
2010-06-29.

'_exptl_absorpt_correction_type' value 'Empirical' changed to
'empirical' according to
'/home/saulius/struct/CIF-dictionaries/cif_core.dic' dictionary named
'cif_core.dic' version 2.4.1 from 2010-06-29.

Automatic conversion script
Id: cif_fix_enum 1527 2010-12-29 10:47:43Z saulius 
;
_cod_original_sg_symbol_H-M P4(1)2(1)2
_cod_original_formula_sum 'C36 H84 O12 Ga4'
_cod_database_code 4000050

loop_
_symmetry_equiv_pos_as_xyz
'x, y, z'
'-x, -y, z+1/2'
'-y+1/2, x+1/2, z+1/4'
'y+1/2, -x+1/2, z+3/4'
'-x+1/2, y+1/2, -z+1/4'
'x+1/2, -y+1/2, -z+3/4'
'y, x, -z'
'-y, -x, -z+1/2'

loop_
_atom_site_label
_atom_site_type_symbol
_atom_site_fract_x
_atom_site_fract_y
_atom_site_fract_z
_atom_site_U_iso_or_equiv
_atom_site_adp_type
_atom_site_occupancy
_atom_site_symmetry_multiplicity
_atom_site_calc_flag
_atom_site_refinement_flags
_atom_site_disorder_assembly
_atom_site_disorder_group
Ga1 Ga 0.53649(4) 0.53649(4) 0.0000 0.03619(17) Uani 1 2 d S A .
Ga2 Ga 0.70663(4) 0.70663(4) 0.0000 0.0495(2) Uani 1 2 d S A .
Ga3 Ga 0.37748(4) 0.52927(4) 0.070228(16) 0.04655(16) Uani 1 1 d . . .
O1 O 0.6531(2) 0.5980(2) 0.03493(9) 0.0456(8) Uani 1 1 d . . .
O2 O 0.4788(2) 0.4404(2) 0.04419(9) 0.0442(7) Uani 1 1 d . A .
O3 O 0.4250(2) 0.6242(2) 0.02820(9) 0.0438(8) Uani 1 1 d . A .
O4 O 0.6664(3) 0.8396(3) 0.01085(14) 0.0819(13) Uani 1 1 d . . .
O5 O 0.2394(4) 0.5115(5) 0.05514(16) 0.0589(14) Uani 0.70 1 d PD A 1
O5' O 0.2507(11) 0.4680(12) 0.0745(5) 0.073(4) Uiso 0.30 1 d PD A 2
O6 O 0.4379(8) 0.5614(9) 0.1214(3) 0.063(3) Uiso 0.50 1 d P A 1
O6' O 0.4223(9) 0.5337(9) 0.1214(3) 0.069(4) Uiso 0.50 1 d P A 2
C1 C 0.6831(4) 0.5806(4) 0.07858(14) 0.0531(13) Uani 1 1 d . A .
H1A H 0.6236 0.5449 0.0932 0.064 Uiso 1 1 calc R . .
C2 C 0.7803(5) 0.5093(6) 0.07999(19) 0.095(2) Uani 1 1 d . . .
H2A H 0.7642 0.4421 0.0665 0.143 Uiso 1 1 calc R A .
H2B H 0.8001 0.4964 0.1088 0.143 Uiso 1 1 calc R . .
H2C H 0.8389 0.5437 0.0656 0.143 Uiso 1 1 calc R . .
C3 C 0.7051(6) 0.6860(5) 0.09950(18) 0.0865(19) Uani 1 1 d . . .
H3A H 0.6414 0.7296 0.0988 0.130 Uiso 1 1 calc R A .
H3B H 0.7622 0.7223 0.0849 0.130 Uiso 1 1 calc R . .
H3C H 0.7259 0.6738 0.1283 0.130 Uiso 1 1 calc R . .
C4 C 0.4932(4) 0.3261(4) 0.05128(16) 0.0505(13) Uani 1 1 d . . .
H4A H 0.5376 0.2969 0.0284 0.061 Uiso 1 1 calc R A .
C5 C 0.3899(6) 0.2700(5) 0.0512(2) 0.097(2) Uani 1 1 d . A .
H5A H 0.3542 0.2820 0.0248 0.145 Uiso 1 1 calc R . .
H5B H 0.3460 0.2968 0.0738 0.145 Uiso 1 1 calc R . .
H5C H 0.4018 0.1943 0.0550 0.145 Uiso 1 1 calc R . .
C6 C 0.5505(6) 0.3096(5) 0.0916(2) 0.093(2) Uani 1 1 d . A .
H6A H 0.6180 0.3470 0.0909 0.139 Uiso 1 1 calc R . .
H6B H 0.5631 0.2341 0.0958 0.139 Uiso 1 1 calc R . .
H6C H 0.5075 0.3369 0.1144 0.139 Uiso 1 1 calc R . .
C7 C 0.4056(4) 0.7383(4) 0.02652(15) 0.0512(12) Uani 1 1 d . . .
H7A H 0.4625 0.7725 0.0099 0.061 Uiso 1 1 calc R A .
C8 C 0.2989(4) 0.7595(4) 0.00578(19) 0.0716(16) Uani 1 1 d . A .
H8A H 0.2998 0.7313 -0.0224 0.107 Uiso 1 1 calc R . .
H8B H 0.2860 0.8357 0.0049 0.107 Uiso 1 1 calc R . .
H8C H 0.2428 0.7252 0.0216 0.107 Uiso 1 1 calc R . .
C9 C 0.4066(5) 0.7848(5) 0.07053(18) 0.0806(18) Uani 1 1 d . A .
H9A H 0.4755 0.7720 0.0833 0.121 Uiso 1 1 calc R . .
H9B H 0.3514 0.7511 0.0871 0.121 Uiso 1 1 calc R . .
H9C H 0.3935 0.8608 0.0692 0.121 Uiso 1 1 calc R . .
C10 C 0.7274(11) 0.9288(8) 0.0215(4) 0.080(4) Uani 0.65 1 d PD A 1
H10A H 0.7825 0.9058 0.0417 0.096 Uiso 0.65 1 calc PR A 1
C11 C 0.7832(13) 0.9808(11) -0.0151(5) 0.094(4) Uani 0.65 1 d PD A 1
H11A H 0.8302 0.9295 -0.0283 0.140 Uiso 0.65 1 calc PR A 1
H11B H 0.8245 1.0410 -0.0053 0.140 Uiso 0.65 1 calc PR A 1
H11C H 0.7306 1.0050 -0.0351 0.140 Uiso 0.65 1 calc PR A 1
C12 C 0.6542(11) 1.0060(9) 0.0435(4) 0.089(4) Uani 0.65 1 d PD A 1
H12A H 0.6198 0.9703 0.0667 0.133 Uiso 0.65 1 calc PR A 1
H12B H 0.6005 1.0312 0.0241 0.133 Uiso 0.65 1 calc PR A 1
H12C H 0.6952 1.0659 0.0538 0.133 Uiso 0.65 1 calc PR A 1
C10' C 0.705(2) 0.925(2) 0.0338(8) 0.065(7) Uiso 0.35 1 d PD A 2
H10B H 0.7591 0.9003 0.0542 0.078 Uiso 0.35 1 calc PR A 2
C11' C 0.758(3) 0.991(3) 0.0000(10) 0.109(12) Uiso 0.35 1 d PD A 2
H11D H 0.8139 0.9497 -0.0134 0.164 Uiso 0.35 1 calc PR A 2
H11E H 0.7892 1.0547 0.0123 0.164 Uiso 0.35 1 calc PR A 2
H11F H 0.7056 1.0118 -0.0207 0.164 Uiso 0.35 1 calc PR A 2
C12' C 0.6201(19) 0.990(2) 0.0555(8) 0.090(9) Uiso 0.35 1 d PD A 2
H12D H 0.5884 0.9484 0.0777 0.135 Uiso 0.35 1 calc PR A 2
H12E H 0.5656 1.0100 0.0355 0.135 Uiso 0.35 1 calc PR A 2
H12F H 0.6518 1.0541 0.0672 0.135 Uiso 0.35 1 calc PR A 2
C13 C 0.1562(5) 0.4700(7) 0.0808(3) 0.063(2) Uani 0.70 1 d PD A 1
H13A H 0.1857 0.4174 0.1007 0.075 Uiso 0.70 1 calc PR A 1
C14 C 0.0777(18) 0.416(2) 0.0516(7) 0.108(12) Uani 0.70 1 d PD A 1
H14A H 0.1133 0.3589 0.0367 0.162 Uiso 0.70 1 calc PR A 1
H14B H 0.0505 0.4676 0.0318 0.162 Uiso 0.70 1 calc PR A 1
H14C H 0.0191 0.3869 0.0677 0.162 Uiso 0.70 1 calc PR A 1
C15 C 0.1030(18) 0.5601(17) 0.1045(7) 0.092(5) Uani 0.70 1 d PD A 1
H15A H 0.1525 0.5891 0.1248 0.138 Uiso 0.70 1 calc PR A 1
H15B H 0.0405 0.5332 0.1188 0.138 Uiso 0.70 1 calc PR A 1
H15C H 0.0821 0.6155 0.0851 0.138 Uiso 0.70 1 calc PR A 1
C13' C 0.1511(16) 0.514(2) 0.0619(8) 0.077(7) Uiso 0.30 1 d PD A 2
H13B H 0.1576 0.5550 0.0355 0.093 Uiso 0.30 1 calc PR A 2
C14' C 0.080(6) 0.417(5) 0.057(2) 0.12(3) Uiso 0.30 1 d PD A 2
H14D H 0.1087 0.3714 0.0351 0.181 Uiso 0.30 1 calc PR A 2
H14E H 0.0088 0.4389 0.0497 0.181 Uiso 0.30 1 calc PR A 2
H14F H 0.0787 0.3775 0.0831 0.181 Uiso 0.30 1 calc PR A 2
C15' C 0.101(6) 0.580(5) 0.0965(16) 0.13(2) Uiso 0.30 1 d PD A 2
H15D H 0.1391 0.6473 0.0991 0.189 Uiso 0.30 1 calc PR A 2
H15E H 0.1055 0.5416 0.1227 0.189 Uiso 0.30 1 calc PR A 2
H15F H 0.0271 0.5943 0.0899 0.189 Uiso 0.30 1 calc PR A 2
C16 C 0.3776(14) 0.5954(16) 0.1577(5) 0.106(8) Uiso 0.50 1 d PD A 1
H16A H 0.3298 0.6545 0.1496 0.127 Uiso 0.50 1 calc PR A 1
C17 C 0.3156(11) 0.5156(12) 0.1833(5) 0.082(4) Uiso 0.50 1 d PD A 1
H17A H 0.2579 0.4868 0.1666 0.124 Uiso 0.50 1 calc PR A 1
H17B H 0.2866 0.5505 0.2078 0.124 Uiso 0.50 1 calc PR A 1
H17C H 0.3625 0.4582 0.1919 0.124 Uiso 0.50 1 calc PR A 1
C18 C 0.4657(12) 0.6387(13) 0.1854(5) 0.089(5) Uiso 0.50 1 d PD A 1
H18A H 0.5058 0.6921 0.1702 0.133 Uiso 0.50 1 calc PR A 1
H18B H 0.5128 0.5810 0.1935 0.133 Uiso 0.50 1 calc PR A 1
H18C H 0.4347 0.6706 0.2101 0.133 Uiso 0.50 1 calc PR A 1
C16' C 0.3954(10) 0.5712(11) 0.1603(4) 0.057(4) Uiso 0.50 1 d PD A 2
H16B H 0.3456 0.6321 0.1584 0.068 Uiso 0.50 1 calc PR A 2
C17' C 0.3412(14) 0.4738(12) 0.1783(5) 0.108(6) Uiso 0.50 1 d PD A 2
H17D H 0.2818 0.4538 0.1606 0.162 Uiso 0.50 1 calc PR A 2
H17E H 0.3154 0.4898 0.2061 0.162 Uiso 0.50 1 calc PR A 2
H17F H 0.3918 0.4155 0.1796 0.162 Uiso 0.50 1 calc PR A 2
C18' C 0.4936(12) 0.5995(14) 0.1862(5) 0.101(5) Uiso 0.50 1 d PD A 2
H18D H 0.5278 0.6619 0.1744 0.152 Uiso 0.50 1 calc PR A 2
H18E H 0.5431 0.5402 0.1859 0.152 Uiso 0.50 1 calc PR A 2
H18F H 0.4723 0.6143 0.2147 0.152 Uiso 0.50 1 calc PR A 2

loop_
_atom_site_aniso_label
_atom_site_aniso_U_11
_atom_site_aniso_U_22
_atom_site_aniso_U_33
_atom_site_aniso_U_23
_atom_site_aniso_U_13
_atom_site_aniso_U_12
Ga1 0.0363(2) 0.0363(2) 0.0360(3) 0.0027(2) -0.0027(2) 0.0018(3)
Ga2 0.0492(3) 0.0492(3) 0.0502(4) 0.0047(3) -0.0047(3) -0.0109(4)
Ga3 0.0439(3) 0.0501(3) 0.0456(3) -0.0019(3) 0.0066(2) 0.0014(3)
O1 0.0471(19) 0.0480(19) 0.0416(17) 0.0049(14) -0.0095(14) -0.0048(14)
O2 0.0448(17) 0.0394(18) 0.0485(18) 0.0053(13) 0.0066(14) 0.0043(14)
O3 0.0470(17) 0.0387(17) 0.0457(18) -0.0010(14) -0.0002(14) 0.0086(14)
O4 0.087(3) 0.049(2) 0.110(3) -0.009(2) -0.003(2) -0.017(2)
O5 0.036(3) 0.090(4) 0.051(3) 0.016(3) 0.006(2) -0.004(3)
C1 0.050(3) 0.069(3) 0.040(3) 0.012(2) -0.012(2) -0.007(2)
C2 0.083(4) 0.135(6) 0.068(4) 0.005(4) -0.024(3) 0.046(4)
C3 0.114(5) 0.085(5) 0.061(3) -0.011(3) -0.032(4) -0.013(4)
C4 0.059(3) 0.036(3) 0.056(3) 0.013(2) 0.016(2) 0.005(2)
C5 0.111(6) 0.066(4) 0.112(5) 0.036(4) -0.030(4) -0.032(4)
C6 0.109(5) 0.054(4) 0.114(5) 0.030(4) -0.033(4) 0.010(4)
C7 0.058(3) 0.039(3) 0.057(3) -0.003(2) 0.000(3) 0.007(2)
C8 0.076(4) 0.053(3) 0.086(4) 0.000(3) -0.016(3) 0.019(3)
C9 0.108(5) 0.060(4) 0.074(4) -0.026(3) -0.014(4) 0.017(3)
C10 0.117(11) 0.056(6) 0.069(8) 0.014(6) 0.013(7) -0.033(7)
C11 0.100(10) 0.068(7) 0.113(12) 0.020(8) 0.011(9) -0.010(7)
C12 0.124(11) 0.068(7) 0.074(8) -0.026(6) 0.029(7) -0.025(7)
C13 0.038(4) 0.080(6) 0.071(5) 0.020(5) 0.013(4) 0.004(4)
C14 0.048(8) 0.131(17) 0.145(19) -0.026(9) 0.016(7) -0.039(8)
C15 0.072(9) 0.122(12) 0.082(8) -0.020(10) 0.021(6) 0.041(8)
